data_4030326
loop_
_publ_author_name
'Zhao, Yalei'
'Chen, Xiuling'
'Chen, Tieqiao'
'Zhou, Yongbo'
'Yin, Shuang-Feng'
'Han, Li-Biao'

_publ_section_title
;
 Catalyst-Free and Selective C-N Bond Functionalization: Stereospecific
 Three-Component Coupling of Amines, Dichloromethane, and &gt;P(O)H
 Species Affording \a-Aminophosphorus Compounds.
;
_journal_issue 1
_journal_name_full 'The Journal of organic chemistry'
_journal_page_first 62
_journal_paper_doi 10.1021/jo501961h
_journal_volume 80
_journal_year 2014
_chemical_absolute_configuration rmad
_chemical_formula_sum 'C25 H42 N O2 P'
_chemical_formula_weight 419.57
_chemical_name_systematic
; 
 ? 
;
_space_group_IT_number 19
_symmetry_cell_setting orthorhombic
_symmetry_space_group_name_Hall 'P 2ac 2ab'
_symmetry_space_group_name_H-M 'P 21 21 21'
_atom_sites_solution_hydrogens geom
_atom_sites_solution_primary direct
_atom_sites_solution_secondary difmap
_audit_creation_method SHELXL-97
_cell_angle_alpha 90.00
_cell_angle_beta 90.00
_cell_angle_gamma 90.00
_cell_formula_units_Z 4
_cell_length_a 8.637(3)
_cell_length_b 10.927(4)
_cell_length_c 26.065(10)
_cell_measurement_reflns_used 9346
_cell_measurement_temperature 183(2)
_cell_measurement_theta_max 28.11
_cell_measurement_theta_min 2.43
_cell_volume 2459.9(16)
_computing_cell_refinement 'Bruker SAINT'
_computing_data_collection 'Bruker APEX2'
_computing_data_reduction 'Bruker SAINT'
_computing_molecular_graphics 'Bruker SHELXTL'
_computing_publication_material 'Bruker SHELXTL'
_computing_structure_refinement 'SHELXL-97 (Sheldrick, 1997)'
_computing_structure_solution 'SHELXS-97 (Sheldrick, 1990)'
_diffrn_ambient_temperature 183(2)
_diffrn_detector_area_resol_mean 8.333
_diffrn_measured_fraction_theta_full 0.999
_diffrn_measured_fraction_theta_max 0.956
_diffrn_measurement_device_type 'Bruker APEX-II CCD'
_diffrn_measurement_method '\f and \w scans'
_diffrn_radiation_monochromator graphite
_diffrn_radiation_source 'rotating unit'
_diffrn_radiation_type MoK\a
_diffrn_radiation_wavelength 0.71073
_diffrn_reflns_av_R_equivalents 0.0249
_diffrn_reflns_av_sigmaI/netI 0.0198
_diffrn_reflns_limit_h_max 11
_diffrn_reflns_limit_h_min -11
_diffrn_reflns_limit_k_max 12
_diffrn_reflns_limit_k_min -14
_diffrn_reflns_limit_l_max 34
_diffrn_reflns_limit_l_min -34
_diffrn_reflns_number 21033
_diffrn_reflns_theta_full 27.00
_diffrn_reflns_theta_max 28.49
_diffrn_reflns_theta_min 1.56
_exptl_absorpt_coefficient_mu 0.131
_exptl_absorpt_correction_T_max 0.9935
_exptl_absorpt_correction_T_min 0.9616
_exptl_absorpt_correction_type multi-scan
_exptl_absorpt_process_details sadabs
_exptl_crystal_colour colourless
_exptl_crystal_density_diffrn 1.133
_exptl_crystal_density_method 'not measured'
_exptl_crystal_description needl
_exptl_crystal_F_000 920
_exptl_crystal_size_max 0.30
_exptl_crystal_size_mid 0.10
_exptl_crystal_size_min 0.05
_refine_diff_density_max 0.300
_refine_diff_density_min -0.181
_refine_diff_density_rms 0.031
_refine_ls_abs_structure_details 'Flack H D (1983), Acta Cryst. A39, 876-881'
_refine_ls_abs_structure_Flack 0.02(5)
_refine_ls_extinction_method none
_refine_ls_goodness_of_fit_ref 1.035
_refine_ls_hydrogen_treatment constr
_refine_ls_matrix_type full
_refine_ls_number_parameters 266
_refine_ls_number_reflns 5813
_refine_ls_number_restraints 0
_refine_ls_restrained_S_all 1.035
_refine_ls_R_factor_all 0.0300
_refine_ls_R_factor_gt 0.0285
_refine_ls_shift/su_max 0.012
_refine_ls_shift/su_mean 0.001
_refine_ls_structure_factor_coef Fsqd
_refine_ls_weighting_details 'calc w=1/[\s^2^(Fo^2^)+(0.0460P)^2^+0.3016P] where P=(Fo^2^+2Fc^2^)/3'
_refine_ls_weighting_scheme calc
_refine_ls_wR_factor_gt 0.0760
_refine_ls_wR_factor_ref 0.0771
_reflns_number_gt 5613
_reflns_number_total 5813
_reflns_threshold_expression >2sigma(I)
_cod_data_source_file jo501961h_si_001.cif
_cod_data_source_block hanp1
_cod_depositor_comments
;
The following automatic conversions were performed:

'_symmetry_cell_setting' value 'Orthorhombic' changed to
'orthorhombic' according to
/home/saulius/struct/COD-crude-data--automatic-downloads/rss-feeds/ACS/lib/dictionaries/cif_core.dic
dictionary named 'cif_core.dic' version 2.4.2 from 2011-04-26.

Automatic conversion script
Id: cif_fix_values 2935 2014-11-11 08:27:57Z andrius 

 Adding full bibliography for 4030326.cif.
;
_cod_original_sg_symbol_H-M P2(1)2(1)2(1)
_cod_database_code 4030326

loop_
_symmetry_equiv_pos_as_xyz
'x, y, z'
'x+1/2, -y+1/2, -z'
'-x, y+1/2, -z+1/2'
'-x+1/2, -y, z+1/2'

loop_
_atom_site_label
_atom_site_type_symbol
_atom_site_fract_x
_atom_site_fract_y
_atom_site_fract_z
_atom_site_U_iso_or_equiv
_atom_site_adp_type
_atom_site_occupancy
_atom_site_symmetry_multiplicity
_atom_site_calc_flag
_atom_site_refinement_flags
C1 C 0.37345(12) 0.98987(10) 0.99378(4) 0.0232(2) Uani 1 1 d .
H1 H 0.4568 0.9264 0.9926 0.028 Uiso 1 1 calc R
C2 C 0.32865(12) 1.01565(11) 1.04934(4) 0.0255(2) Uani 1 1 d .
H2A H 0.3000 0.9378 1.0663 0.031 Uiso 1 1 calc R
H2B H 0.2368 1.0698 1.0499 0.031 Uiso 1 1 calc R
C3 C 0.46000(14) 1.07626(11) 1.07950(4) 0.0306(2) Uani 1 1 d .
H3 H 0.5499 1.0186 1.0803 0.037 Uiso 1 1 calc R
C4 C 0.51026(16) 1.19227(12) 1.05190(5) 0.0364(3) Uani 1 1 d .
H4A H 0.5988 1.2293 1.0704 0.044 Uiso 1 1 calc R
H4B H 0.4240 1.2520 1.0522 0.044 Uiso 1 1 calc R
C5 C 0.55725(15) 1.16600(12) 0.99652(5) 0.0359(3) Uani 1 1 d .
H5A H 0.6490 1.1117 0.9964 0.043 Uiso 1 1 calc R
H5B H 0.5868 1.2437 0.9796 0.043 Uiso 1 1 calc R
C6 C 0.42664(13) 1.10521(10) 0.96569(4) 0.0260(2) Uani 1 1 d .
H6 H 0.3373 1.1634 0.9657 0.031 Uiso 1 1 calc R
C7 C 0.41075(18) 1.10219(15) 1.13465(5) 0.0436(3) Uani 1 1 d .
H7A H 0.4974 1.1390 1.1534 0.065 Uiso 1 1 calc R
H7B H 0.3805 1.0254 1.1513 0.065 Uiso 1 1 calc R
H7C H 0.3227 1.1588 1.1346 0.065 Uiso 1 1 calc R
C8 C 0.46956(15) 1.08171(11) 0.90907(5) 0.0310(2) Uani 1 1 d .
H8 H 0.3885 1.0264 0.8945 0.037 Uiso 1 1 calc R
C9 C 0.62579(17) 1.01762(14) 0.90198(5) 0.0411(3) Uani 1 1 d .
H9A H 0.6367 0.9914 0.8662 0.062 Uiso 1 1 calc R
H9B H 0.6310 0.9460 0.9245 0.062 Uiso 1 1 calc R
H9C H 0.7096 1.0744 0.9107 0.062 Uiso 1 1 calc R
C10 C 0.4651(2) 1.20044(13) 0.87813(5) 0.0438(3) Uani 1 1 d .
H10A H 0.5396 1.2587 0.8925 0.066 Uiso 1 1 calc R
H10B H 0.3608 1.2355 0.8797 0.066 Uiso 1 1 calc R
H10C H 0.4921 1.1832 0.8423 0.066 Uiso 1 1 calc R
C11 C 0.35293(14) 0.75676(11) 0.91384(5) 0.0279(2) Uani 1 1 d .
H11A H 0.3574 0.8168 0.8854 0.034 Uiso 1 1 calc R
H11B H 0.4547 0.7569 0.9313 0.034 Uiso 1 1 calc R
C12 C 0.38486(14) 0.62386(11) 0.84003(5) 0.0304(2) Uani 1 1 d .
H12 H 0.3422 0.6947 0.8203 0.036 Uiso 1 1 calc R
C13 C 0.32546(17) 0.50844(13) 0.81357(5) 0.0392(3) Uani 1 1 d .
H13A H 0.2110 0.5066 0.8153 0.047 Uiso 1 1 calc R
H13B H 0.3653 0.4354 0.8318 0.047 Uiso 1 1 calc R
C14 C 0.37717(19) 0.50409(15) 0.75724(6) 0.0465(3) Uani 1 1 d .
H14A H 0.3413 0.4267 0.7415 0.056 Uiso 1 1 calc R
H14B H 0.3293 0.5729 0.7383 0.056 Uiso 1 1 calc R
C15 C 0.5529(2) 0.51256(16) 0.75293(6) 0.0499(4) Uani 1 1 d .
H15A H 0.6007 0.4399 0.7692 0.060 Uiso 1 1 calc R
H15B H 0.5831 0.5135 0.7163 0.060 Uiso 1 1 calc R
C16 C 0.61157(19) 0.62805(17) 0.77904(6) 0.0511(4) Uani 1 1 d .
H16A H 0.5703 0.7008 0.7610 0.061 Uiso 1 1 calc R
H16B H 0.7260 0.6307 0.7770 0.061 Uiso 1 1 calc R
C17 C 0.56129(16) 0.63180(15) 0.83551(6) 0.0429(3) Uani 1 1 d .
H17A H 0.6091 0.5626 0.8542 0.051 Uiso 1 1 calc R
H17B H 0.5979 0.7088 0.8514 0.051 Uiso 1 1 calc R
C18 C 0.37823(17) 0.53995(12) 0.92850(5) 0.0374(3) Uani 1 1 d .
H18A H 0.4906 0.5474 0.9326 0.056 Uiso 1 1 calc R
H18B H 0.3532 0.4588 0.9148 0.056 Uiso 1 1 calc R
H18C H 0.3278 0.5507 0.9619 0.056 Uiso 1 1 calc R
C19 C 0.02254(13) 0.80493(12) 0.92489(4) 0.0302(2) Uani 1 1 d .
H19A H -0.0124 0.7194 0.9201 0.036 Uiso 1 1 calc R
H19B H -0.0552 0.8466 0.9467 0.036 Uiso 1 1 calc R
C20 C 0.02473(13) 0.86688(12) 0.87321(4) 0.0279(2) Uani 1 1 d .
C21 C 0.01927(19) 0.79765(15) 0.82863(5) 0.0455(3) Uani 1 1 d .
H21 H 0.0136 0.7110 0.8308 0.055 Uiso 1 1 calc R
C22 C 0.0220(2) 0.85384(18) 0.78081(6) 0.0582(4) Uani 1 1 d .
H22 H 0.0184 0.8053 0.7506 0.070 Uiso 1 1 calc R
C23 C 0.0298(2) 0.97859(18) 0.77699(6) 0.0527(4) Uani 1 1 d .
H23 H 0.0304 1.0169 0.7443 0.063 Uiso 1 1 calc R
C24 C 0.0369(2) 1.04771(15) 0.82081(6) 0.0509(4) Uani 1 1 d .
H24 H 0.0437 1.1343 0.8183 0.061 Uiso 1 1 calc R
C25 C 0.03426(17) 0.99251(13) 0.86876(5) 0.0373(3) Uani 1 1 d .
H25 H 0.0390 1.0416 0.8988 0.045 Uiso 1 1 calc R
N1 N 0.32282(11) 0.63441(9) 0.89279(4) 0.0279(2) Uani 1 1 d .
O1 O 0.23509(9) 0.94491(7) 0.96734(3) 0.02574(17) Uani 1 1 d .
O2 O 0.19674(11) 0.72787(8) 1.00638(3) 0.03251(19) Uani 1 1 d .
P1 P 0.20413(3) 0.80254(3) 0.959016(10) 0.02376(7) Uani 1 1 d .

loop_
_atom_site_aniso_label
_atom_site_aniso_U_11
_atom_site_aniso_U_22
_atom_site_aniso_U_33
_atom_site_aniso_U_23
_atom_site_aniso_U_13
_atom_site_aniso_U_12
C1 0.0222(5) 0.0215(5) 0.0260(5) 0.0001(4) -0.0010(4) -0.0015(4)
C2 0.0248(5) 0.0266(5) 0.0252(5) -0.0001(4) 0.0009(4) 0.0000(4)
C3 0.0291(6) 0.0324(6) 0.0302(6) -0.0038(5) -0.0028(5) 0.0010(5)
C4 0.0386(6) 0.0312(6) 0.0396(6) -0.0053(5) -0.0042(5) -0.0068(5)
C5 0.0359(6) 0.0329(6) 0.0389(6) 0.0010(5) -0.0008(5) -0.0102(5)
C6 0.0271(5) 0.0221(5) 0.0289(5) 0.0022(4) 0.0018(4) -0.0003(4)
C7 0.0461(8) 0.0543(9) 0.0304(6) -0.0085(6) -0.0044(5) -0.0011(7)
C8 0.0365(6) 0.0263(5) 0.0301(5) 0.0040(4) 0.0047(5) -0.0011(5)
C9 0.0408(7) 0.0406(7) 0.0418(7) 0.0032(6) 0.0127(6) 0.0038(6)
C10 0.0611(9) 0.0327(6) 0.0377(6) 0.0114(6) 0.0084(6) -0.0002(7)
C11 0.0257(5) 0.0267(5) 0.0313(5) -0.0013(4) 0.0029(4) -0.0022(4)
C12 0.0298(6) 0.0282(6) 0.0331(6) -0.0025(5) 0.0006(5) 0.0005(5)
C13 0.0427(7) 0.0345(7) 0.0403(7) -0.0071(5) -0.0012(5) -0.0047(6)
C14 0.0534(9) 0.0454(8) 0.0406(7) -0.0113(6) -0.0009(6) -0.0015(7)
C15 0.0543(9) 0.0532(9) 0.0423(7) -0.0112(7) 0.0064(7) 0.0094(8)
C16 0.0412(8) 0.0610(10) 0.0511(8) -0.0124(7) 0.0130(7) -0.0038(7)
C17 0.0307(6) 0.0528(9) 0.0452(7) -0.0117(6) 0.0046(5) -0.0026(6)
C18 0.0408(7) 0.0315(6) 0.0400(7) 0.0039(5) -0.0017(6) 0.0045(5)
C19 0.0233(5) 0.0371(6) 0.0301(5) 0.0042(5) -0.0019(4) -0.0071(5)
C20 0.0201(5) 0.0352(6) 0.0283(5) 0.0016(5) -0.0023(4) -0.0010(5)
C21 0.0599(9) 0.0414(7) 0.0351(6) -0.0056(6) -0.0115(6) -0.0057(7)
C22 0.0719(11) 0.0727(12) 0.0299(7) -0.0079(7) -0.0086(7) -0.0043(10)
C23 0.0508(9) 0.0744(11) 0.0330(7) 0.0186(7) -0.0071(6) -0.0083(8)
C24 0.0589(9) 0.0423(8) 0.0516(8) 0.0166(7) -0.0127(7) -0.0032(7)
C25 0.0429(7) 0.0343(7) 0.0348(6) -0.0004(5) -0.0050(5) 0.0030(6)
N1 0.0291(5) 0.0234(5) 0.0312(5) -0.0003(4) -0.0005(4) -0.0002(4)
O1 0.0239(4) 0.0249(4) 0.0284(4) 0.0006(3) -0.0022(3) -0.0013(3)
O2 0.0355(4) 0.0332(4) 0.0288(4) 0.0088(3) -0.0012(4) -0.0032(4)
P1 0.02300(12) 0.02415(13) 0.02412(12) 0.00253(10) -0.00034(10) -0.00272(11)

loop_
_atom_type_symbol
_atom_type_description
_atom_type_scat_dispersion_real
_atom_type_scat_dispersion_imag
_atom_type_scat_source
C C 0.0033 0.0016 'International Tables Vol C Tables 4.2.6.8 and 6.1.1.4'
H H 0.0000 0.0000 'International Tables Vol C Tables 4.2.6.8 and 6.1.1.4'
N N 0.0061 0.0033 'International Tables Vol C Tables 4.2.6.8 and 6.1.1.4'
O O 0.0106 0.0060 'International Tables Vol C Tables 4.2.6.8 and 6.1.1.4'
P P 0.1023 0.0942 'International Tables Vol C Tables 4.2.6.8 and 6.1.1.4'

loop_
_geom_angle_atom_site_label_1
_geom_angle_atom_site_label_2
_geom_angle_atom_site_label_3
_geom_angle
O1 C1 C2 107.56(9)
O1 C1 C6 107.26(8)
C2 C1 C6 112.26(9)
O1 C1 H1 109.9
C2 C1 H1 109.9
C6 C1 H1 109.9
C1 C2 C3 112.30(9)
C1 C2 H2A 109.1
C3 C2 H2A 109.1
C1 C2 H2B 109.1
C3 C2 H2B 109.1
H2A C2 H2B 107.9
C4 C3 C7 111.74(11)
C4 C3 C2 109.22(10)
C7 C3 C2 110.95(11)
C4 C3 H3 108.3
C7 C3 H3 108.3
C2 C3 H3 108.3
C3 C4 C5 111.49(11)
C3 C4 H4A 109.3
C5 C4 H4A 109.3
C3 C4 H4B 109.3
C5 C4 H4B 109.3
H4A C4 H4B 108.0
C4 C5 C6 112.38(11)
C4 C5 H5A 109.1
C6 C5 H5A 109.1
C4 C5 H5B 109.1
C6 C5 H5B 109.1
H5A C5 H5B 107.9
C1 C6 C5 109.08(9)
C1 C6 C8 113.15(9)
C5 C6 C8 113.32(10)
C1 C6 H6 107.0
C5 C6 H6 107.0
C8 C6 H6 107.0
C3 C7 H7A 109.5
C3 C7 H7B 109.5
H7A C7 H7B 109.5
C3 C7 H7C 109.5
H7A C7 H7C 109.5
H7B C7 H7C 109.5
C10 C8 C9 110.29(11)
C10 C8 C6 110.95(10)
C9 C8 C6 113.77(10)
C10 C8 H8 107.2
C9 C8 H8 107.2
C6 C8 H8 107.2
C8 C9 H9A 109.5
C8 C9 H9B 109.5
H9A C9 H9B 109.5
C8 C9 H9C 109.5
H9A C9 H9C 109.5
H9B C9 H9C 109.5
C8 C10 H10A 109.5
C8 C10 H10B 109.5
H10A C10 H10B 109.5
C8 C10 H10C 109.5
H10A C10 H10C 109.5
H10B C10 H10C 109.5
N1 C11 P1 111.61(8)
N1 C11 H11A 109.3
P1 C11 H11A 109.3
N1 C11 H11B 109.3
P1 C11 H11B 109.3
H11A C11 H11B 108.0
N1 C12 C13 111.24(10)
N1 C12 C17 115.30(10)
C13 C12 C17 110.29(11)
N1 C12 H12 106.5
C13 C12 H12 106.5
C17 C12 H12 106.5
C12 C13 C14 111.09(12)
C12 C13 H13A 109.4
C14 C13 H13A 109.4
C12 C13 H13B 109.4
C14 C13 H13B 109.4
H13A C13 H13B 108.0
C15 C14 C13 110.99(13)
C15 C14 H14A 109.4
C13 C14 H14A 109.4
C15 C14 H14B 109.4
C13 C14 H14B 109.4
H14A C14 H14B 108.0
C16 C15 C14 110.44(13)
C16 C15 H15A 109.6
C14 C15 H15A 109.6
C16 C15 H15B 109.6
C14 C15 H15B 109.6
H15A C15 H15B 108.1
C15 C16 C17 110.91(14)
C15 C16 H16A 109.5
C17 C16 H16A 109.5
C15 C16 H16B 109.5
C17 C16 H16B 109.5
H16A C16 H16B 108.0
C12 C17 C16 110.72(12)
C12 C17 H17A 109.5
C16 C17 H17A 109.5
C12 C17 H17B 109.5
C16 C17 H17B 109.5
H17A C17 H17B 108.1
N1 C18 H18A 109.5
N1 C18 H18B 109.5
H18A C18 H18B 109.5
N1 C18 H18C 109.5
H18A C18 H18C 109.5
H18B C18 H18C 109.5
C20 C19 P1 115.87(8)
C20 C19 H19A 108.3
P1 C19 H19A 108.3
C20 C19 H19B 108.3
P1 C19 H19B 108.3
H19A C19 H19B 107.4
C25 C20 C21 118.30(12)
C25 C20 C19 121.49(11)
C21 C20 C19 120.20(12)
C20 C21 C22 120.64(15)
C20 C21 H21 119.7
C22 C21 H21 119.7
C23 C22 C21 120.41(15)
C23 C22 H22 119.8
C21 C22 H22 119.8
C22 C23 C24 119.37(14)
C22 C23 H23 120.3
C24 C23 H23 120.3
C23 C24 C25 120.67(15)
C23 C24 H24 119.7
C25 C24 H24 119.7
C20 C25 C24 120.60(13)
C20 C25 H25 119.7
C24 C25 H25 119.7
C18 N1 C11 110.18(10)
C18 N1 C12 114.57(10)
C11 N1 C12 110.73(9)
C1 O1 P1 121.91(7)
O2 P1 O1 115.56(5)
O2 P1 C19 112.44(6)
O1 P1 C19 101.48(5)
O2 P1 C11 114.82(6)
O1 P1 C11 103.82(5)
C19 P1 C11 107.47(6)

loop_
_geom_bond_atom_site_label_1
_geom_bond_atom_site_label_2
_geom_bond_distance
C1 O1 1.4643(13)
C1 C2 1.5253(15)
C1 C6 1.5282(15)
C1 H1 1.0000
C2 C3 1.5309(16)
C2 H2A 0.9900
C2 H2B 0.9900
C3 C4 1.5207(19)
C3 C7 1.5258(18)
C3 H3 1.0000
C4 C5 1.5267(18)
C4 H4A 0.9900
C4 H4B 0.9900
C5 C6 1.5360(17)
C5 H5A 0.9900
C5 H5B 0.9900
C6 C8 1.5432(17)
C6 H6 1.0000
C7 H7A 0.9800
C7 H7B 0.9800
C7 H7C 0.9800
C8 C10 1.5280(18)
C8 C9 1.5315(19)
C8 H8 1.0000
C9 H9A 0.9800
C9 H9B 0.9800
C9 H9C 0.9800
C10 H10A 0.9800
C10 H10B 0.9800
C10 H10C 0.9800
C11 N1 1.4683(15)
C11 P1 1.8134(13)
C11 H11A 0.9900
C11 H11B 0.9900
C12 N1 1.4805(16)
C12 C13 1.5262(18)
C12 C17 1.5309(19)
C12 H12 1.0000
C13 C14 1.535(2)
C13 H13A 0.9900
C13 H13B 0.9900
C14 C15 1.524(2)
C14 H14A 0.9900
C14 H14B 0.9900
C15 C16 1.521(2)
C15 H15A 0.9900
C15 H15B 0.9900
C16 C17 1.535(2)
C16 H16A 0.9900
C16 H16B 0.9900
C17 H17A 0.9900
C17 H17B 0.9900
C18 N1 1.4699(16)
C18 H18A 0.9800
C18 H18B 0.9800
C18 H18C 0.9800
C19 C20 1.5077(16)
C19 P1 1.8033(12)
C19 H19A 0.9900
C19 H19B 0.9900
C20 C25 1.380(2)
C20 C21 1.3872(18)
C21 C22 1.390(2)
C21 H21 0.9500
C22 C23 1.368(3)
C22 H22 0.9500
C23 C24 1.371(2)
C23 H23 0.9500
C24 C25 1.3878(19)
C24 H24 0.9500
C25 H25 0.9500
O1 P1 1.5933(10)
O2 P1 1.4812(9)

loop_
_geom_torsion_atom_site_label_1
_geom_torsion_atom_site_label_2
_geom_torsion_atom_site_label_3
_geom_torsion_atom_site_label_4
_geom_torsion
O1 C1 C2 C3 -173.88(9)
C6 C1 C2 C3 -56.12(12)
C1 C2 C3 C4 55.69(13)
C1 C2 C3 C7 179.30(10)
C7 C3 C4 C5 -179.21(11)
C2 C3 C4 C5 -56.07(14)
C3 C4 C5 C6 57.52(14)
O1 C1 C6 C5 171.94(9)
C2 C1 C6 C5 54.01(12)
O1 C1 C6 C8 -60.95(12)
C2 C1 C6 C8 -178.88(9)
C4 C5 C6 C1 -54.93(13)
C4 C5 C6 C8 178.06(10)
C1 C6 C8 C10 159.60(11)
C5 C6 C8 C10 -75.55(14)
C1 C6 C8 C9 -75.35(13)
C5 C6 C8 C9 49.50(14)
N1 C12 C13 C14 174.51(11)
C17 C12 C13 C14 -56.26(16)
C12 C13 C14 C15 56.54(17)
C13 C14 C15 C16 -56.59(18)
C14 C15 C16 C17 57.11(18)
N1 C12 C17 C16 -176.38(12)
C13 C12 C17 C16 56.61(17)
C15 C16 C17 C12 -57.40(18)
P1 C19 C20 C25 -73.04(14)
P1 C19 C20 C21 106.07(13)
C25 C20 C21 C22 -0.5(2)
C19 C20 C21 C22 -179.68(15)
C20 C21 C22 C23 -0.1(3)
C21 C22 C23 C24 0.8(3)
C22 C23 C24 C25 -0.8(3)
C21 C20 C25 C24 0.6(2)
C19 C20 C25 C24 179.67(13)
C23 C24 C25 C20 0.1(3)
P1 C11 N1 C18 -82.51(11)
P1 C11 N1 C12 149.71(8)
C13 C12 N1 C18 66.70(14)
C17 C12 N1 C18 -59.83(15)
C13 C12 N1 C11 -167.95(10)
C17 C12 N1 C11 65.52(14)
C2 C1 O1 P1 -97.65(9)
C6 C1 O1 P1 141.41(8)
C1 O1 P1 O2 58.49(9)
C1 O1 P1 C19 -179.59(8)
C1 O1 P1 C11 -68.16(9)
C20 C19 P1 O2 -173.32(9)
C20 C19 P1 O1 62.62(10)
C20 C19 P1 C11 -46.01(11)
N1 C11 P1 O2 65.33(10)
N1 C11 P1 O1 -167.57(8)
N1 C11 P1 C19 -60.57(9)
